data_1569413
loop_
_publ_author_name
'Carroll, Robert C.'
'Harrowven, David C.'
'Pearce, James E.'
'Coles, Simon J.'

_publ_section_title
;
 A systematic study of the interplay between guest molecule structure and
 intermolecular interactions in crystalline sponges
;
_journal_issue 4
_journal_name_full IUCrJ
_journal_page_first 497
_journal_page_last 508
_journal_paper_doi 10.1107/S2052252523005146
_journal_volume 10
_journal_year 2023
_chemical_formula_moiety 'C36 H24 I6 N12 Zn3, 1.328(C15 H16 O)'
_chemical_formula_sum 'C55.92 H45.25 I6 N12 O1.33 Zn3'
_chemical_formula_weight 1864.16
_chemical_name_common 'Benzyl Biaryl Alcohol (absorbed in crystalline sponge)'
_chemical_name_systematic '(2',6'-dimethyl-[1,1'-biphenyl]-2-yl)methanol (absorbed into crystalline sponge)'
_space_group_crystal_system monoclinic
_space_group_IT_number 15
_space_group_name_Hall '-C 2yc'
_space_group_name_H-M_alt 'C 1 2/c 1'
_atom_sites_solution_hydrogens geom
_audit_creation_date 2023-05-18
_audit_creation_method
;
Olex2 1.5
(compiled 2023.03.06 svn.rbb2c1857 for OlexSys, GUI svn.r6748)
;
_cell_angle_alpha 90
_cell_angle_beta 102.1207(15)
_cell_angle_gamma 90
_cell_formula_units_Z 8
_cell_length_a 35.6703(5)
_cell_length_b 14.9029(2)
_cell_length_c 30.5678(6)
_cell_measurement_reflns_used 18016
_cell_measurement_temperature 100(2)
_cell_measurement_theta_max 73.9200
_cell_measurement_theta_min 3.2130
_cell_volume 15887.3(4)
_computing_cell_refinement 'CrysAlisPro 1.171.41.116a (Rigaku OD, 2021)'
_computing_data_collection 'CrysAlisPro 1.171.41.116a (Rigaku OD, 2021)'
_computing_data_reduction 'CrysAlisPro 1.171.41.116a (Rigaku OD, 2021)'
_computing_molecular_graphics 'Olex2 1.5 (Dolomanov et al., 2009)'
_computing_publication_material 'Olex2 1.5 (Dolomanov et al., 2009)'
_computing_structure_refinement 'SHELXL 2018/3 (Sheldrick, 2015)'
_computing_structure_solution 'SHELXT 2018/2 (Sheldrick, 2018)'
_diffrn_ambient_temperature 100(2)
_diffrn_detector 'Hybrid Pixel Array Detector'
_diffrn_detector_area_resol_mean 10.0000
_diffrn_detector_dtime 0.000
_diffrn_detector_type HyPix
_diffrn_measured_fraction_theta_full 0.998
_diffrn_measured_fraction_theta_max 0.998
_diffrn_measurement_details
;
List of Runs (angles in degrees, time in seconds):

  # Type    Start    End  Width  t~exp~   \w     \q     \k     \f   Frames
--------------------------------------------------------------------------
  1  \w   -134.00-109.00   0.50    0.80    -- -103.00-153.00-112.00   50
  2  \w   -130.00 -31.00   0.50    0.80    -- -103.00 153.00 -71.00  198
  3  \w   -151.00-126.00   0.50    0.80    -- -103.00-120.00  46.00   50
  4  \w    -98.00 -58.00   0.50    0.80    -- -103.00 120.00 129.00   80
  5  \w    -95.00 -68.00   0.50    0.80    -- -103.00 125.00-180.00   54
  6  \w   -121.00 -90.00   0.50    0.80    -- -103.00 -30.00 -60.00   62
  7  \w   -173.00-146.00   0.50    0.80    -- -103.00 -30.00 -60.00   54
  8  \w    -56.00 -31.00   0.50    0.80    -- -103.00  61.00-150.00   50
  9  \w    -68.00 -33.00   0.50    0.80    -- -103.00  61.00-120.00   70
 10  \w    -62.00 -37.00   0.50    0.80    -- -103.00 125.00-180.00   50
 11  \w   -172.00 -92.00   0.50    0.80    -- -103.00 -15.00-150.00  160
 12  \w    -66.00 -36.00   0.50    0.80    -- -103.00 125.00-150.00   60
 13  \w    -64.00 -35.00   0.50    0.80    -- -103.00  61.00 150.00   58
 14  \w    -66.00 -33.00   0.50    0.80    -- -103.00  61.00 -60.00   66
 15  \w     43.00 130.00   0.50    0.80    --  101.75-153.00-112.00  174
 16  \w     65.00 109.00   0.50    0.80    --  101.75-120.00  46.00   88
 17  \w    106.00 139.00   0.50    0.80    --  101.75 120.00 129.00   66
 18  \w     89.00 114.00   0.50    0.80    --  101.75 153.00 -71.00   50
 19  \w     89.00 116.00   0.50    0.80    --  101.75  30.00-120.00   54
 20  \w     31.00  62.00   0.50    0.80    --  101.75 -61.00 -90.00   62
 21  \w     95.00 172.00   0.50    0.80    --  101.75  61.00  30.00  154
 22  \w     45.00  71.00   0.50    0.80    --  101.75 -61.00  60.00   52
 23  \w     85.00 172.00   0.50    0.80    --  101.75  61.00 120.00  174
 24  \w    120.00 147.00   0.50    0.80    --  101.75  30.00-120.00   54
 25  \w     58.00 102.00   0.50    0.80    --  101.75 -94.00-120.00   88
 26  \w     30.00  73.00   0.50    0.80    --  101.75 -61.00  30.00   86
 27  \w     56.00 103.00   0.50    0.80    --  101.75 -94.00  90.00   94
 28  \w     64.00 105.00   0.50    0.80    --  101.75 -94.00 -90.00   82
 29  \w     32.00  72.00   0.50    0.80    --  101.75 -61.00  90.00   80
 30  \w     84.00 170.00   0.50    0.80    --  101.75  77.00-150.00  172
 31  \w     36.00  70.00   0.50    0.80    --  101.75 -94.00  60.00   68
 32  \w     77.00 102.00   0.50    0.80    --  101.75 -94.00  60.00   50
 33  \w     39.00  68.00   0.50    0.80    --  101.75 -61.00 -60.00   58
 34  \w   -111.00 -66.00   0.50    0.20    --  -46.49 153.00 -71.00   90
 35  \w   -104.00 -58.00   0.50    0.20    --  -46.49-153.00-112.00   92
 36  \w    -90.00 -51.00   0.50    0.20    --  -46.49 120.00 129.00   78
 37  \w     64.00  92.00   0.50    0.20    --   46.49 153.00 -71.00   56
 38  \w     32.00  58.00   0.50    0.20    --   46.49-120.00  46.00   52
 39  \w    -38.00  27.00   0.50    0.20    --  -46.49  37.00-120.00  130
 40  \w     -8.00  19.00   0.50    0.20    --  -46.49  19.00 -60.00   54
 41  \w    -12.00  26.00   0.50    0.20    --  -46.49  19.00 -30.00   76
 42  \w    -19.00  28.00   0.50    0.20    --  -46.49  19.00-180.00   94
 43  \w   -110.00 -82.00   0.50    0.20    --  -46.49 -77.00   0.00   56
 44  \w    -71.00 -24.00   0.50    0.20    --  -46.49 -77.00   0.00   94
 45  \w     35.00 116.00   0.50    0.20    --   46.49  57.00-120.00  162
;
_diffrn_measurement_device 'four-circle diffractometer'
_diffrn_measurement_device_details 'Rigaku Oxford Difffraction, UG2 \k goniometer'
_diffrn_measurement_device_type 'ROD, Synergy Custom system, HyPix'
_diffrn_measurement_method '\w scans'
_diffrn_measurement_specimen_support 'MiTeGen loops'
_diffrn_orient_matrix_type 'CrysAlisPro convention (1999,Acta A55,543-557)'
_diffrn_orient_matrix_UB_11 0.0062939000
_diffrn_orient_matrix_UB_12 0.0041883000
_diffrn_orient_matrix_UB_13 0.0513797000
_diffrn_orient_matrix_UB_21 -0.0051790000
_diffrn_orient_matrix_UB_22 0.1026399000
_diffrn_orient_matrix_UB_23 -0.0024692000
_diffrn_orient_matrix_UB_31 -0.0434146000
_diffrn_orient_matrix_UB_32 -0.0115811000
_diffrn_orient_matrix_UB_33 -0.0032255000
_diffrn_radiation_collimation 'Varimax focusing mirrors'
_diffrn_radiation_monochromator mirror
_diffrn_radiation_probe x-ray
_diffrn_radiation_type 'Cu K\a'
_diffrn_radiation_wavelength 1.54178
_diffrn_reflns_av_R_equivalents 0.0361
_diffrn_reflns_av_unetI/netI 0.0237
_diffrn_reflns_Laue_measured_fraction_full 0.998
_diffrn_reflns_Laue_measured_fraction_max 0.998
_diffrn_reflns_limit_h_max 33
_diffrn_reflns_limit_h_min -42
_diffrn_reflns_limit_k_max 17
_diffrn_reflns_limit_k_min -17
_diffrn_reflns_limit_l_max 36
_diffrn_reflns_limit_l_min -36
_diffrn_reflns_number 89714
_diffrn_reflns_point_group_measured_fraction_full 0.998
_diffrn_reflns_point_group_measured_fraction_max 0.998
_diffrn_reflns_theta_full 67.679
_diffrn_reflns_theta_max 68.243
_diffrn_reflns_theta_min 2.534
_diffrn_source 'Rotating-anode X-ray tube'
_diffrn_source_current 30.0
_diffrn_source_power 1.2
_diffrn_source_target Cu
_diffrn_source_type 'Rigaku (Cu) X-ray Source'
_diffrn_source_voltage 40.0
_exptl_absorpt_coefficient_mu 19.669
_exptl_absorpt_correction_T_max 0.421
_exptl_absorpt_correction_T_min 0.062
_exptl_absorpt_correction_type analytical
_exptl_absorpt_process_details
;
CrysAlisPro 1.171.41.116a (Rigaku Oxford Diffraction, 2021)
Analytical numeric absorption correction using a multifaceted crystal
model based on expressions derived by R.C. Clark & J.S. Reid.
(Clark, R. C. & Reid, J. S. (1995). Acta Cryst. A51, 887-897)
Empirical absorption correction using spherical harmonics,
implemented in SCALE3 ABSPACK scaling algorithm.
;
_exptl_crystal_colour yellow
_exptl_crystal_colour_primary yellow
_exptl_crystal_density_diffrn 1.559
_exptl_crystal_description block
_exptl_crystal_F_000 7067
_exptl_crystal_size_max 0.34
_exptl_crystal_size_mid 0.097
_exptl_crystal_size_min 0.061
_refine_diff_density_max 0.847
_refine_diff_density_min -0.873
_refine_diff_density_rms 0.161
_refine_ls_extinction_method none
_refine_ls_goodness_of_fit_ref 1.208
_refine_ls_hydrogen_treatment constr
_refine_ls_matrix_type full
_refine_ls_number_parameters 950
_refine_ls_number_reflns 14520
_refine_ls_number_restraints 320
_refine_ls_restrained_S_all 1.199
_refine_ls_R_factor_all 0.0909
_refine_ls_R_factor_gt 0.0890
_refine_ls_shift/su_max 0.000
_refine_ls_shift/su_mean 0.000
_refine_ls_structure_factor_coef Fsqd
_refine_ls_weighting_details 'w=1/[\s^2^(Fo^2^)+(0.0405P)^2^+522.7365P] where P=(Fo^2^+2Fc^2^)/3'
_refine_ls_weighting_scheme calc
_refine_ls_wR_factor_gt 0.2098
_refine_ls_wR_factor_ref 0.2106
_reflns_Friedel_coverage 0.000
_reflns_number_gt 13891
_reflns_number_total 14520
_reflns_threshold_expression 'I > 2\s(I)'
_cod_data_source_file lt5059.cif
_cod_data_source_block BBA_CrystallineSponge
_cod_original_cell_volume 15887.3(5)
_cod_database_code 1569413
_shelx_shelxl_version_number 2018/3
_chemical_oxdiff_formula '(Zn3 I6 N12 H24 C36) (C14 H15 O)2 (C6 H12)3'
_chemical_oxdiff_usercomment 'Extended Biaryl'
_shelx_space_group_comment
;
The symmetry employed for this shelxl refinement is uniquely defined
by the following loop, which should always be used as a source of
symmetry information in preference to the above space-group names.
They are only intended as comments.
;
_shelx_estimated_absorpt_t_max 0.380
_shelx_estimated_absorpt_t_min 0.057
_olex2_refinement_description
;
1. Fixed Uiso
 At 1.2 times of:
  All C(H) groups, All C(H,H) groups
 At 1.5 times of:
  All C(H,H,H) groups, All O(H) groups
2. Restrained distances
 O1B-C14B
 1.43 with sigma of 0.02
 C14A-C5A = C15A-C12A = C8B-C13B = C15B-C12B
 1.54 with sigma of 0.02
 C15C-C12C
 1.54 with sigma of 0.02
 C14B-C5B
 1.54 with sigma of 0.02
 O1A-C14A
 1.43 with sigma of 0.02
 C14C-C5C
 1.54 with sigma of 0.02
 O1C-C14C
 1.43 with sigma of 0.02
 C7C-C4C
 1.54 with sigma of 0.02
 C7C-C13C
 2.5 with sigma of 0.04
 C9C-C13C
 2.5 with sigma of 0.04
 O1B-C5B
 2.4 with sigma of 0.04
 O1A-C5A
 2.4 with sigma of 0.04
 C6B-C14B
 2.5 with sigma of 0.04
 C4B-C14B
 2.5 with sigma of 0.04
 C3C-C7C \\sim C7C-C5C
 with sigma of 0.04
 C12C-C4C \\sim C4C-C8C
 with sigma of 0.04
3. Restrained planarity
 C9C, C8C, C7C, C13C
 with sigma of 0.1
4. Uiso/Uaniso restraints and constraints
C7A \\sim C12A \\sim C4A \\sim C8A \\sim C15A \\sim C11A \\sim C5A \\sim C3A
\\sim C9A \\sim C10A \\sim C6A \\sim C14A \\sim C2A \\sim C1A \\sim O1A: within
1.7A with sigma of 0.04 and sigma for terminal atoms of 0.08 within 1.7A
C3B \\sim C7B \\sim C12B \\sim C8B \\sim C4B \\sim C11B \\sim C15B \\sim C9B
\\sim C13B \\sim C5B \\sim C10B \\sim C6B \\sim C14B \\sim C2B \\sim C1B \\sim
O1B: within 1.7A with sigma of 0.02 and sigma for terminal atoms of 0.04 within
1.7A
C13C \\sim C4C \\sim C5C \\sim C3C \\sim C7C \\sim C6C \\sim C14C \\sim C2C
\\sim C8C \\sim C12C \\sim C1C \\sim O1C \\sim C9C \\sim C15C \\sim C11C \\sim
C10C: within 1.7A with sigma of 0.02 and sigma for terminal atoms of 0.04
within 1.7A
5. Others
 Sof(I405)=Sof(Zn43)=Sof(I406)=1-FVAR(1)
 Sof(I305)=Sof(I306)=Sof(Zn33)=FVAR(1)
 Sof(I402)=Sof(Zn41)=Sof(I401)=1-FVAR(2)
 Sof(I302)=Sof(Zn31)=Sof(I301)=FVAR(2)
 Fixed Sof: I303(0.6) I304(0.6) Zn32(0.6) C7A(0.56985) C12A(0.56985)
 C11A(0.56985) H11A(0.56985) C10A(0.56985) H10A(0.56985) C9A(0.56985)
 H9A(0.56985) C8A(0.56985) C5A(0.56985) C6A(0.56985) H6A(0.56985) C1A(0.56985)
 H1A(0.56985) C2A(0.56985) H2A(0.56985) C3A(0.56985) H3A(0.56985) C4A(0.56985)
 C15A(0.56985) H15A(0.56985) H15B(0.56985) H15C(0.56985) C7B(0.38685)
 C12B(0.38685) C11B(0.38685) H11B(0.38685) C10B(0.38685) H10B(0.38685)
 C9B(0.38685) H9B(0.38685) C8B(0.38685) O1A(0.56985) H1AA(0.56985)
 C14A(0.56985) H14A(0.56985) H14B(0.56985) C15B(0.38685) H15D(0.38685)
 H15E(0.38685) H15F(0.38685) C4B(0.38685) C5B(0.38685) C6B(0.38685)
 H6B(0.38685) C1B(0.38685) H1B(0.38685) C2B(0.38685) H2B(0.38685) C3B(0.38685)
 H3B(0.38685) O1B(0.38685) H1BA(0.38685) C14B(0.38685) H14C(0.38685)
 H14D(0.38685) I404(0.37) Zn42(0.37) I403(0.37) I504(0.03) I503(0.03)
 C13B(0.38685) H13D(0.38685) H13E(0.38685) H13F(0.38685) C13A(0.56985)
 H13A(0.56985) H13B(0.56985) H13C(0.56985) C4C(0.37162) C5C(0.37162)
 C6C(0.37162) H6C(0.37162) C1C(0.37162) H1C(0.37162) C2C(0.37162) H2C(0.37162)
 C3C(0.37162) H3C(0.37162) O1C(0.37162) H1CA(0.37162) C15C(0.37162)
 H15G(0.37162) H15H(0.37162) H15I(0.37162) C7C(0.37162) C8C(0.37162)
 C9C(0.37162) H9C(0.37162) C10C(0.37162) H10C(0.37162) C11C(0.37162)
 H11C(0.37162) C12C(0.37162) C13C(0.37162) H13G(0.37162) H13H(0.37162)
 H13I(0.37162) C14C(0.37162) H14E(0.37162) H14F(0.37162) Zn52(0.03)
 Fixed Uiso: I402(0.08) Zn41(0.08) I401(0.08) I504(0.08) I503(0.08) Zn52(0.08)
6.a Secondary CH2 refined with riding coordinates:
 C14A(H14A,H14B), C14B(H14C,H14D), C14C(H14E,H14F)
6.b Aromatic/amide H refined with riding coordinates:
 C335(H335), C333(H333), C329(H329), C322(H322), C336(H336), C312(H312),
 C323(H323), C319(H319), C310(H310), C313(H313), C320(H320), C318(H318),
 C301(H301), C332(H332), C317(H317), C328(H328), C304(H304), C315(H315),
 C331(H331), C302(H302), C305(H305), C314(H314), C330(H330), C311(H311),
 C11A(H11A), C10A(H10A), C9A(H9A), C6A(H6A), C1A(H1A), C2A(H2A), C3A(H3A),
 C11B(H11B), C10B(H10B), C9B(H9B), C6B(H6B), C1B(H1B), C2B(H2B), C3B(H3B),
 C6C(H6C), C1C(H1C), C2C(H2C), C3C(H3C), C9C(H9C), C10C(H10C), C11C(H11C)
6.c Fitted hexagon refined as free rotating group:
 C7A(C12A,C11A,C10A,C9A,C8A), C5A(C6A,C1A,C2A,C3A,C4A), C7B(C12B,C11B,C10B,C9B,
 C8B), C4B(C5B,C6B,C1B,C2B,C3B), C4C(C5C,C6C,C1C,C2C,C3C), C7C(C8C,C9C,C10C,
 C11C,C12C)
6.d Tetrahedral OH refined with riding coordinates:
 O1A(H1AA), O1B(H1BA), O1C(H1CA)
6.e Idealised Me refined with everything fixed:
 C15B(H15D,H15E,H15F), C13B(H13D,H13E,H13F), C15C(H15G,H15H,H15I), C13C(H13G,
 H13H,H13I)
6.f Idealised Me refined as rotating group:
 C15A(H15A,H15B,H15C), C13A(H13A,H13B,H13C)
;
_olex2_date_sample_data_collection 2021-11-18
_olex2_date_sample_submission 2021-11-18
_olex2_submission_original_sample_id 'Benzyl Biaryl Alcohol'
_olex2_submission_special_instructions 'No special instructions were received'
_oxdiff_exptl_absorpt_empirical_details
;
Empirical correction (ABSPACK) includes:
- Absorption correction using spherical harmonics
- Frame scaling
- Detector area scaling
- B-factor correction
;
_oxdiff_exptl_absorpt_empirical_full_max 2.427
_oxdiff_exptl_absorpt_empirical_full_min 0.482

loop_
_space_group_symop_operation_xyz
'x, y, z'
'-x, y, -z+1/2'
'x+1/2, y+1/2, z'
'-x+1/2, y+1/2, -z+1/2'
'-x, -y, -z'
'x, -y, z-1/2'
'-x+1/2, -y+1/2, -z'
'x+1/2, -y+1/2, z-1/2'

loop_
_atom_site_label
_atom_site_type_symbol
_atom_site_fract_x
_atom_site_fract_y
_atom_site_fract_z
_atom_site_U_iso_or_equiv
_atom_site_adp_type
_atom_site_occupancy
_atom_site_site_symmetry_order
_atom_site_calc_flag
_atom_site_refinement_flags_posn
_atom_site_refinement_flags_adp
_atom_site_refinement_flags_occupancy
_atom_site_disorder_assembly
_atom_site_disorder_group
I305 I 0.10557(12) 0.2620(3) 0.06293(17) 0.0594(10) Uani 0.67(2) 1 d . . P A 1
I302 I 0.63063(4) 0.67219(7) 0.20138(4) 0.0861(4) Uani 0.9806(17) 1 d . . P B 1
I303 I 0.39077(12) 0.2639(3) 0.39927(11) 0.0606(8) Uani 0.6 1 d . . P C 1
I306 I 0.01532(10) 0.3583(3) 0.13681(11) 0.0603(10) Uani 0.67(2) 1 d . . P A 1
I304 I 0.36019(14) 0.4206(2) 0.51134(13) 0.0654(7) Uani 0.6 1 d . . P C 1
Zn33 Zn 0.0723(2) 0.3805(7) 0.1013(3) 0.0460(16) Uani 0.67(2) 1 d . . P A 1
Zn32 Zn 0.3772(4) 0.4108(7) 0.4363(3) 0.0383(16) Uani 0.6 1 d . . P C 1
Zn31 Zn 0.67574(6) 0.64923(10) 0.27711(7) 0.0577(5) Uani 0.9806(17) 1 d . . P B 1
N310 N 0.1812(2) 0.6843(5) 0.2521(3) 0.043(2) Uani 1 1 d . . . . .
N308 N 0.2203(2) 0.5563(5) 0.2731(3) 0.040(2) Uani 1 1 d . . . . .
N312 N 0.1137(3) 0.4473(6) 0.1491(3) 0.047(2) Uani 1 1 d . . . . .
N307 N 0.3350(2) 0.4734(6) 0.3891(3) 0.046(2) Uani 1 1 d . . . . .
N309 N 0.2364(2) 0.6951(5) 0.3097(3) 0.040(2) Uani 1 1 d . . . . .
N304 N 0.5234(2) 0.7294(6) 0.4729(3) 0.040(2) Uani 1 1 d . . . . .
N303 N 0.5752(3) 0.7816(6) 0.4418(3) 0.041(2) Uani 1 1 d . . . . .
N302 N 0.5399(3) 0.6529(6) 0.4113(3) 0.045(2) Uani 1 1 d . . . . .
N306 N 0.4236(3) 0.4906(7) 0.4371(4) 0.053(2) Uani 1 1 d . . . . .
N301 N 0.6423(3) 0.6696(6) 0.3239(3) 0.052(2) Uani 1 1 d . . . . .
C335 C 0.1290(4) 0.5802(8) 0.1920(6) 0.079(5) Uani 1 1 d . . . . .
H335 H 0.122000 0.639512 0.198370 0.095 Uiso 1 1 calc R U . . .
C333 C 0.1727(3) 0.4583(7) 0.2033(4) 0.044(3) Uani 1 1 d . . . . .
H333 H 0.195521 0.430143 0.218923 0.053 Uiso 1 1 calc R U . . .
C329 C 0.2187(3) 0.9763(7) 0.3055(5) 0.054(3) Uani 1 1 d . . . . .
H329 H 0.237367 1.015450 0.322285 0.064 Uiso 1 1 calc R U . . .
C322 C 0.2819(3) 0.4722(7) 0.3271(4) 0.050(3) Uani 1 1 d . . . . .
H322 H 0.265529 0.439313 0.304108 0.060 Uiso 1 1 calc R U . . .
C336 C 0.1043(4) 0.5282(8) 0.1609(6) 0.078(5) Uani 1 1 d . . . . .
H336 H 0.079809 0.551635 0.147683 0.093 Uiso 1 1 calc R U . . .
C321 C 0.2751(3) 0.5615(6) 0.3333(4) 0.037(2) Uani 1 1 d . . . . .
C326 C 0.1899(3) 0.5975(6) 0.2476(4) 0.041(2) Uani 1 1 d . . . . .
C307 C 0.5512(3) 0.7868(7) 0.4701(3) 0.041(2) Uani 1 1 d . . . . .
C308 C 0.5184(3) 0.6648(7) 0.4419(3) 0.041(2) Uani 1 1 d . . . . .
C316 C 0.4858(3) 0.6024(8) 0.4413(4) 0.047(3) Uani 1 1 d . . . . .
C325 C 0.2065(3) 0.7308(7) 0.2818(4) 0.041(2) Uani 1 1 d . . . . .
C334 C 0.1639(3) 0.5449(6) 0.2135(4) 0.040(2) Uani 1 1 d . . . . .
C312 C 0.5319(3) 0.9635(7) 0.5507(4) 0.047(3) Uani 1 1 d . . . . .
H312 H 0.512143 0.979603 0.565758 0.056 Uiso 1 1 calc R U . . .
C303 C 0.5939(3) 0.6982(8) 0.3824(4) 0.045(3) Uani 1 1 d . . . . .
C306 C 0.5680(3) 0.7111(7) 0.4139(4) 0.039(2) Uani 1 1 d . . . . .
C309 C 0.5556(3) 0.8672(7) 0.5004(3) 0.040(2) Uani 1 1 d . . . . .
C323 C 0.3122(3) 0.4312(7) 0.3538(5) 0.054(3) Uani 1 1 d . . . . .
H323 H 0.317733 0.370735 0.347656 0.065 Uiso 1 1 calc R U . . .
C324 C 0.2420(3) 0.6070(7) 0.3030(4) 0.039(2) Uani 1 1 d . . . . .
C319 C 0.3277(3) 0.5591(8) 0.3955(4) 0.053(3) Uani 1 1 d . . . . .
H319 H 0.343721 0.589840 0.419622 0.064 Uiso 1 1 calc R U . . .
C310 C 0.5879(4) 0.9167(10) 0.5071(6) 0.074(4) Uani 1 1 d . . . . .
H310 H 0.608395 0.900633 0.493313 0.088 Uiso 1 1 calc R U . . .
C327 C 0.2000(3) 0.8283(6) 0.2830(4) 0.041(2) Uani 1 1 d . . . . .
C313 C 0.5269(3) 0.8889(8) 0.5225(4) 0.051(3) Uani 1 1 d . . . . .
H313 H 0.504145 0.853948 0.518540 0.061 Uiso 1 1 calc R U . . .
C320 C 0.2982(3) 0.6061(8) 0.3689(4) 0.049(3) Uani 1 1 d . . . . .
H320 H 0.293701 0.667303 0.374745 0.059 Uiso 1 1 calc R U . . .
C318 C 0.4393(4) 0.5336(8) 0.4740(4) 0.054(3) Uani 1 1 d . . . . .
H318 H 0.429097 0.524095 0.499914 0.065 Uiso 1 1 calc R U . . .
C301 C 0.6536(3) 0.7191(8) 0.3604(4) 0.052(3) Uani 1 1 d . . . . .
H301 H 0.678665 0.743784 0.366297 0.063 Uiso 1 1 calc R U . . .
C332 C 0.1472(3) 0.4129(7) 0.1695(4) 0.047(3) Uani 1 1 d . . . . .
H332 H 0.154180 0.355051 0.160769 0.057 Uiso 1 1 calc R U . . .
C317 C 0.4698(3) 0.5916(9) 0.4771(4) 0.053(3) Uani 1 1 d . . . . .
H317 H 0.479411 0.623369 0.504112 0.063 Uiso 1 1 calc R U . . .
C328 C 0.2263(4) 0.8845(7) 0.3082(4) 0.049(3) Uani 1 1 d . . . . .
H328 H 0.248984 0.861656 0.326903 0.059 Uiso 1 1 calc R U . . .
C304 C 0.5822(4) 0.6472(12) 0.3439(5) 0.074(4) Uani 1 1 d . . . . .
H304 H 0.557463 0.620700 0.337507 0.089 Uiso 1 1 calc R U . . .
C315 C 0.4698(4) 0.5586(11) 0.4029(5) 0.075(5) Uani 1 1 d . . . . .
H315 H 0.480106 0.566285 0.376924 0.090 Uiso 1 1 calc R U . . .
C331 C 0.1670(3) 0.8655(7) 0.2578(5) 0.059(3) Uani 1 1 d . . . . .
H331 H 0.148107 0.828064 0.240224 0.070 Uiso 1 1 calc R U . . .
C302 C 0.6299(4) 0.7361(9) 0.3906(4) 0.053(3) Uani 1 1 d . . . . .
H302 H 0.638493 0.772947 0.416157 0.064 Uiso 1 1 calc R U . . .
C305 C 0.6069(4) 0.6354(13) 0.3152(5) 0.081(5) Uani 1 1 d . . . . .
H305 H 0.598433 0.601956 0.288433 0.097 Uiso 1 1 calc R U . . .
C314 C 0.4382(4) 0.5025(12) 0.4015(6) 0.084(5) Uani 1 1 d . . . . .
H314 H 0.427201 0.472512 0.374411 0.101 Uiso 1 1 calc R U . . .
I301 I 0.73808(4) 0.73417(6) 0.30419(5) 0.0957(5) Uani 0.9806(17) 1 d . . P B 1
N305 N 0.5633(3) 1.0121(7) 0.5571(3) 0.055(3) Uani 1 1 d . . . . .
N311 N 0.1875(3) 1.0123(6) 0.2812(4) 0.051(2) Uani 1 1 d . . . . .
C330 C 0.1615(4) 0.9573(8) 0.2579(6) 0.073(5) Uani 1 1 d . . . . .
H330 H 0.138435 0.981713 0.240868 0.088 Uiso 1 1 calc R U . . .
C311 C 0.5907(4) 0.9925(10) 0.5350(5) 0.074(4) Uani 1 1 d . . . . .
H311 H 0.612531 1.030389 0.538136 0.089 Uiso 1 1 calc R U . . .
C7A C 0.2799(5) 1.0280(9) 0.4805(6) 0.068(6) Uani 0.5698 1 d G U P D 1
C12A C 0.2992(5) 1.0860(12) 0.4574(5) 0.076(7) Uani 0.5698 1 d DG U P D 1
C11A C 0.3080(5) 1.1726(11) 0.4732(6) 0.087(8) Uani 0.5698 1 d G U P D 1
H11A H 0.321293 1.212211 0.457347 0.105 Uiso 0.5698 1 calc R U P D 1
C10A C 0.2975(5) 1.2011(9) 0.5122(6) 0.083(7) Uani 0.5698 1 d G U P D 1
H10A H 0.303465 1.260293 0.522956 0.100 Uiso 0.5698 1 calc R U P D 1
C9A C 0.2781(5) 1.1431(12) 0.5353(5) 0.077(7) Uani 0.5698 1 d G U P D 1
H9A H 0.270826 1.162671 0.561950 0.092 Uiso 0.5698 1 calc R U P D 1
C8A C 0.2693(5) 1.0566(11) 0.5195(5) 0.073(7) Uani 0.5698 1 d G U P D 1
C5A C 0.2329(6) 0.9271(13) 0.4325(6) 0.091(8) Uani 0.5698 1 d DG U P D 1
C6A C 0.2210(5) 0.8421(16) 0.4169(6) 0.096(8) Uani 0.5698 1 d G U P D 1
H6A H 0.196989 0.834586 0.396704 0.115 Uiso 0.5698 1 calc R U P D 1
C1A C 0.2440(8) 0.7680(12) 0.4308(8) 0.111(10) Uani 0.5698 1 d G U P D 1
H1A H 0.235857 0.709814 0.420129 0.134 Uiso 0.5698 1 calc R U P D 1
C2A C 0.2791(7) 0.7789(13) 0.4603(8) 0.127(11) Uani 0.5698 1 d G U P D 1
H2A H 0.294905 0.728260 0.469819 0.152 Uiso 0.5698 1 calc R U P D 1
C3A C 0.2911(5) 0.8640(17) 0.4759(6) 0.108(9) Uani 0.5698 1 d G U P D 1
H3A H 0.315087 0.871477 0.496083 0.129 Uiso 0.5698 1 calc R U P D 1
C4A C 0.2680(6) 0.9381(12) 0.4620(7) 0.083(7) Uani 0.5698 1 d G U P D 1
C15A C 0.3068(9) 1.062(2) 0.4122(8) 0.090(9) Uani 0.5698 1 d D U P D 1
H15A H 0.302320 0.997488 0.406896 0.135 Uiso 0.5698 1 calc R U P D 1
H15B H 0.333454 1.076115 0.411409 0.135 Uiso 0.5698 1 calc R U P D 1
H15C H 0.289535 1.096082 0.389012 0.135 Uiso 0.5698 1 calc R U P D 1
I405 I 0.1158(7) 0.2682(9) 0.0643(5) 0.110(4) Uani 0.33(2) 1 d . . P A 2
Zn43 Zn 0.0792(7) 0.3779(13) 0.1004(7) 0.076(6) Uani 0.33(2) 1 d . . P A 2
I406 I 0.0219(5) 0.3460(10) 0.1347(4) 0.132(5) Uani 0.33(2) 1 d . . P A 2
C7B C 0.3985(8) 1.0432(16) 0.1766(8) 0.087(7) Uani 0.3868 1 d G U P E 2
C12B C 0.3684(6) 0.9837(17) 0.1757(7) 0.070(7) Uani 0.3868 1 d DG U P E 2
C11B C 0.3730(6) 0.9109(14) 0.2048(8) 0.062(7) Uani 0.3868 1 d G U P E 2
H11B H 0.352367 0.870138 0.204245 0.075 Uiso 0.3868 1 calc R U P E 2
C10B C 0.4077(8) 0.8976(14) 0.2347(8) 0.076(8) Uani 0.3868 1 d G U P E 2
H10B H 0.410820 0.847850 0.254547 0.091 Uiso 0.3868 1 calc R U P E 2
C9B C 0.4378(6) 0.9572(19) 0.2355(9) 0.088(8) Uani 0.3868 1 d G U P E 2
H9B H 0.461533 0.948135 0.255932 0.106 Uiso 0.3868 1 calc R U P E 2
C8B C 0.4332(7) 1.0300(18) 0.2065(10) 0.092(8) Uani 0.3868 1 d DG U P E 2
O1A O 0.1722(7) 0.980(2) 0.3944(10) 0.155(12) Uani 0.5698 1 d D U P D 1
H1AA H 0.169363 0.987313 0.366611 0.232 Uiso 0.5698 1 calc R U P D 1
C14A C 0.2094(7) 1.0118(18) 0.4164(10) 0.110(10) Uani 0.5698 1 d D U P D 1
H14A H 0.207423 1.050734 0.442051 0.133 Uiso 0.5698 1 calc R U P D 1
H14B H 0.221466 1.046427 0.395376 0.133 Uiso 0.5698 1 calc R U P D 1
C15B C 0.3314(8) 0.995(3) 0.1406(10) 0.086(11) Uani 0.3868 1 d D U P E 2
H15D H 0.320453 1.054257 0.143662 0.129 Uiso 0.3868 1 calc . U P F 2
H15E H 0.312960 0.948505 0.144931 0.129 Uiso 0.3868 1 calc . U P G 2
H15F H 0.336892 0.988784 0.110673 0.129 Uiso 0.3868 1 calc . U P H 2
C4B C 0.3916(11) 1.124(2) 0.1493(11) 0.113(8) Uani 0.3868 1 d DG U P E 2
C5B C 0.3988(11) 1.123(2) 0.1063(11) 0.130(10) Uani 0.3868 1 d DG U P E 2
C6B C 0.3931(12) 1.200(3) 0.0800(10) 0.140(11) Uani 0.3868 1 d DG U P E 2
H6B H 0.398053 1.198679 0.050666 0.168 Uiso 0.3868 1 calc R U P E 2
C1B C 0.3803(13) 1.278(2) 0.0967(13) 0.137(11) Uani 0.3868 1 d G U P E 2
H1B H 0.376515 1.330686 0.078769 0.164 Uiso 0.3868 1 calc R U P E 2
C2B C 0.3732(12) 1.280(2) 0.1397(13) 0.131(11) Uani 0.3868 1 d G U P E 2
H2B H 0.364422 1.333168 0.151093 0.157 Uiso 0.3868 1 calc R U P E 2
C3B C 0.3788(11) 1.203(2) 0.1660(10) 0.108(10) Uani 0.3868 1 d G U P E 2
H3B H 0.373866 1.203643 0.195315 0.130 Uiso 0.3868 1 calc R U P E 2
O1B O 0.4483(12) 1.032(3) 0.0917(17) 0.168(15) Uani 0.3868 1 d D U P E 2
H1BA H 0.455745 0.978436 0.089861 0.251 Uiso 0.3868 1 calc R U P E 2
C14B C 0.4076(12) 1.033(3) 0.0864(17) 0.142(12) Uani 0.3868 1 d D U P E 2
H14C H 0.398813 0.982360 0.102663 0.170 Uiso 0.3868 1 calc R U P E 2
H14D H 0.394888 1.029101 0.054419 0.170 Uiso 0.3868 1 calc R U P E 2
I402 I 0.6609(18) 0.705(4) 0.219(2) 0.080 Uiso 0.0194(17) 1 d . U P B 2
Zn41 Zn 0.699(4) 0.654(9) 0.300(4) 0.080 Uiso 0.0194(17) 1 d . U P B 2
I401 I 0.7706(18) 0.725(4) 0.336(2) 0.080 Uiso 0.0194(17) 1 d . U P B 2
I404 I 0.3555(2) 0.3872(4) 0.5001(2) 0.094(2) Uani 0.37 1 d . . P C 2
Zn42 Zn 0.3778(7) 0.3971(14) 0.4250(5) 0.042(3) Uani 0.37 1 d . . P C 2
I403 I 0.3952(3) 0.2651(6) 0.3830(2) 0.0760(17) Uani 0.37 1 d . . P C 2
I504 I 0.3422(13) 0.436(3) 0.5190(15) 0.080 Uiso 0.03 1 d . U P C 3
I503 I 0.3754(12) 0.264(3) 0.4252(14) 0.080 Uiso 0.03 1 d . U P C 3
C13B C 0.4678(11) 1.094(3) 0.2103(18) 0.105(13) Uani 0.3868 1 d D U P E 2
H13D H 0.477518 1.091929 0.182584 0.158 Uiso 0.3868 1 calc . U P I 2
H13E H 0.488153 1.075870 0.235512 0.158 Uiso 0.3868 1 calc . U P J 2
H13F H 0.459749 1.155626 0.215183 0.158 Uiso 0.3868 1 calc . U P K 2
C13A C 0.2494(8) 0.999(2) 0.5489(11) 0.098(11) Uani 0.5698 1 d . . P . .
H13A H 0.221672 0.999389 0.536840 0.147 Uiso 0.5698 1 calc R U P D 1
H13B H 0.254700 1.023158 0.579381 0.147 Uiso 0.5698 1 calc R U P D 1
H13C H 0.258999 0.937316 0.549364 0.147 Uiso 0.5698 1 calc R U P D 1
C4C C 0.5000(8) 0.4835(16) 0.2746(10) 0.110(9) Uani 0.3716 1 d DG U P L -1
C5C C 0.5276(8) 0.4760(16) 0.2487(10) 0.097(8) Uani 0.3716 1 d DG U P L -1
C6C C 0.5373(7) 0.550(2) 0.2260(9) 0.089(9) Uani 0.3716 1 d G U P L -1
H6C H 0.556119 0.545318 0.208293 0.107 Uiso 0.3716 1 calc R U P L -1
C1C C 0.5195(10) 0.6324(17) 0.2293(10) 0.086(10) Uani 0.3716 1 d G U P L -1
H1C H 0.526155 0.683308 0.213810 0.104 Uiso 0.3716 1 calc R U P L -1
C2C C 0.4920(11) 0.6399(16) 0.2552(12) 0.094(11) Uani 0.3716 1 d G U P L -1
H2C H 0.479804 0.695957 0.257458 0.113 Uiso 0.3716 1 calc R U P L -1
C3C C 0.4822(9) 0.5655(19) 0.2779(11) 0.105(10) Uani 0.3716 1 d DG U P L -1
H3C H 0.463419 0.570615 0.295590 0.125 Uiso 0.3716 1 calc R U P L -1
O1C O 0.5697(11) 0.399(3) 0.2166(15) 0.129(12) Uani 0.3716 1 d D U P L -1
H1CA H 0.576541 0.350512 0.206661 0.194 Uiso 0.3716 1 calc R U P L -1
C15C C 0.4390(17) 0.378(6) 0.2449(19) 0.15(2) Uani 0.3716 1 d D U P L -1
H15G H 0.426490 0.433801 0.251382 0.231 Uiso 0.3716 1 calc . U P M -1
H15H H 0.419422 0.333462 0.232833 0.231 Uiso 0.3716 1 calc . U P N -1
H15I H 0.454802 0.390331 0.222986 0.231 Uiso 0.3716 1 calc . U P O -1
C7C C 0.4938(10) 0.403(2) 0.3048(10) 0.141(10) Uani 0.3716 1 d DG U P L -1
C8C C 0.5187(10) 0.386(2) 0.3456(10) 0.147(12) Uani 0.3716 1 d DG U P L -1
C9C C 0.5143(13) 0.310(3) 0.3700(12) 0.157(13) Uani 0.3716 1 d DG U P L -1
H9C H 0.531269 0.298770 0.397835 0.189 Uiso 0.3716 1 calc R U P L -1
C10C C 0.4850(14) 0.249(2) 0.3536(16) 0.162(13) Uani 0.3716 1 d G U P L -1
H10C H 0.481990 0.197045 0.370288 0.195 Uiso 0.3716 1 calc R U P L -1
C11C C 0.4602(12) 0.266(2) 0.3129(17) 0.166(13) Uani 0.3716 1 d G U P L -1
H11C H 0.440148 0.224213 0.301678 0.199 Uiso 0.3716 1 calc R U P L -1
C12C C 0.4646(10) 0.342(2) 0.2885(13) 0.154(12) Uani 0.3716 1 d DG U P L -1
C13C C 0.5526(15) 0.441(4) 0.3640(19) 0.18(2) Uani 0.3716 1 d D U P L -1
H13G H 0.571201 0.436025 0.344655 0.272 Uiso 0.3716 1 calc . U P P -1
H13H H 0.564345 0.419374 0.394100 0.272 Uiso 0.3716 1 calc . U P Q -1
H13I H 0.544990 0.503795 0.365709 0.272 Uiso 0.3716 1 calc . U P R -1
C14C C 0.5429(15) 0.381(2) 0.2437(19) 0.105(11) Uani 0.3716 1 d D U P L -1
H14E H 0.555498 0.355617 0.273024 0.125 Uiso 0.3716 1 calc R U P L -1
H14F H 0.522363 0.340214 0.228707 0.125 Uiso 0.3716 1 calc R U P L -1
Zn52 Zn 0.369(3) 0.412(7) 0.455(3) 0.080 Uiso 0.03 1 d . U P C 3

loop_
_atom_site_aniso_label
_atom_site_aniso_U_11
_atom_site_aniso_U_22
_atom_site_aniso_U_33
_atom_site_aniso_U_23
_atom_site_aniso_U_13
_atom_site_aniso_U_12
I305 0.0632(16) 0.0361(10) 0.0714(18) -0.0051(10) -0.0029(15) -0.0008(8)
I302 0.1508(12) 0.0495(5) 0.0665(6) 0.0215(5) 0.0423(7) 0.0371(6)
I303 0.0603(12) 0.0398(9) 0.074(2) 0.0091(15) -0.0039(15) 0.0147(8)
I306 0.0552(14) 0.0634(15) 0.0574(15) -0.0027(11) 0.0006(12) -0.0249(9)
I304 0.0642(12) 0.0729(19) 0.0563(15) 0.0278(12) 0.0064(10) -0.0016(14)
Zn33 0.0426(19) 0.042(3) 0.047(3) 0.005(2) -0.005(2) -0.0066(14)
Zn32 0.038(2) 0.031(3) 0.041(5) 0.007(3) -0.002(3) 0.001(2)
Zn31 0.0774(12) 0.0227(7) 0.0832(13) 0.0034(8) 0.0402(11) 0.0070(7)
N310 0.035(4) 0.019(4) 0.069(6) 0.004(4) -0.002(4) -0.002(3)
N308 0.036(4) 0.022(4) 0.055(5) 0.003(4) -0.004(4) -0.006(3)
N312 0.050(5) 0.030(5) 0.051(5) 0.005(4) -0.011(4) -0.005(4)
N307 0.035(5) 0.036(5) 0.060(6) 0.014(4) -0.007(4) -0.007(4)
N309 0.035(4) 0.024(4) 0.057(5) -0.001(4) -0.001(4) -0.003(3)
N304 0.039(5) 0.040(5) 0.038(5) -0.005(4) 0.000(4) 0.003(4)
N303 0.045(5) 0.040(5) 0.032(4) -0.001(4) -0.001(4) 0.000(4)
N302 0.040(5) 0.038(5) 0.051(5) -0.008(4) -0.001(4) 0.003(4)
N306 0.044(5) 0.047(6) 0.063(6) -0.003(5) 0.000(5) 0.001(4)
N301 0.062(6) 0.037(5) 0.057(6) 0.003(4) 0.009(5) 0.001(4)
C335 0.063(8) 0.024(6) 0.120(13) -0.012(7) -0.047(8) 0.012(5)
C333 0.048(6) 0.029(5) 0.050(6) 0.008(5) -0.005(5) 0.003(4)
C329 0.044(6) 0.029(6) 0.084(9) -0.002(6) 0.005(6) 0.001(5)
C322 0.039(6) 0.030(5) 0.072(8) 0.007(5) -0.006(5) 0.001(4)
C336 0.055(8) 0.039(7) 0.111(12) -0.012(7) -0.045(8) -0.002(6)
C321 0.028(5) 0.025(5) 0.054(6) 0.008(4) 0.003(4) -0.001(4)
C326 0.037(5) 0.019(5) 0.062(7) 0.005(4) -0.004(5) 0.001(4)
C307 0.040(6) 0.039(6) 0.037(5) -0.006(4) -0.008(4) 0.003(4)
C308 0.037(5) 0.042(6) 0.038(5) 0.002(5) -0.005(4) 0.001(4)
C316 0.046(6) 0.043(6) 0.047(6) 0.000(5) 0.000(5) 0.006(5)
C325 0.039(5) 0.024(5) 0.056(6) 0.001(4) -0.001(5) -0.004(4)
C334 0.035(5) 0.025(5) 0.052(6) 0.004(4) -0.006(5) -0.006(4)
C312 0.052(7) 0.039(6) 0.042(6) -0.006(5) -0.007(5) 0.005(5)
C303 0.041(6) 0.048(6) 0.045(6) -0.001(5) 0.003(5) 0.005(5)
C306 0.036(5) 0.035(5) 0.042(6) 0.001(4) -0.002(4) -0.001(4)
C309 0.044(6) 0.034(5) 0.039(5) -0.003(4) 0.000(4) 0.006(4)
C323 0.047(6) 0.022(5) 0.083(9) 0.006(5) -0.008(6) 0.000(5)
C324 0.032(5) 0.033(5) 0.049(6) 0.009(5) 0.002(4) 0.000(4)
C319 0.049(6) 0.037(6) 0.062(7) 0.015(5) -0.013(6) -0.006(5)
C310 0.059(8) 0.061(9) 0.103(12) -0.039(8) 0.022(8) -0.017(7)
C327 0.037(5) 0.018(5) 0.068(7) 0.004(4) 0.007(5) -0.002(4)
C313 0.051(7) 0.045(6) 0.050(7) -0.001(5) -0.005(5) 0.000(5)
C320 0.052(7) 0.039(6) 0.052(7) 0.000(5) -0.002(5) -0.002(5)
C318 0.054(7) 0.047(7) 0.060(7) 0.011(6) 0.011(6) 0.002(6)
C301 0.047(6) 0.040(6) 0.070(8) 0.002(6) 0.015(6) -0.012(5)
C332 0.052(7) 0.032(5) 0.052(6) 0.003(5) -0.002(5) 0.000(5)
C317 0.051(7) 0.056(7) 0.048(7) 0.002(6) 0.002(5) 0.000(6)
C328 0.056(7) 0.027(5) 0.062(7) -0.004(5) 0.006(6) 0.003(5)
C304 0.060(8) 0.099(12) 0.058(8) -0.032(8) -0.001(7) -0.017(8)
C315 0.085(10) 0.089(11) 0.051(8) -0.024(7) 0.018(7) -0.050(9)
C331 0.043(6) 0.029(6) 0.091(10) 0.006(6) -0.013(6) -0.002(5)
C302 0.057(7) 0.053(7) 0.049(7) 0.002(6) 0.009(5) -0.005(6)
C305 0.051(8) 0.130(15) 0.065(9) -0.028(9) 0.019(7) -0.022(9)
C314 0.072(10) 0.102(13) 0.083(11) -0.028(10) 0.028(8) -0.047(9)
I301 0.1008(9) 0.0354(5) 0.1772(13) -0.0320(6) 0.0893(9) -0.0257(5)
N305 0.061(6) 0.048(6) 0.051(6) -0.013(5) -0.001(5) 0.002(5)
N311 0.045(5) 0.036(5) 0.073(7) 0.009(5) 0.012(5) 0.002(4)
C330 0.046(7) 0.030(6) 0.134(14) 0.004(7) -0.002(8) 0.004(5)
C311 0.065(9) 0.063(9) 0.092(11) -0.026(8) 0.011(8) -0.025(7)
C7A 0.057(12) 0.070(13) 0.081(14) 0.025(12) 0.025(11) 0.002(11)
C12A 0.045(11) 0.080(15) 0.099(17) 0.023(14) 0.007(12) 0.017(11)
C11A 0.058(14) 0.083(17) 0.12(2) 0.007(16) 0.005(14) 0.006(13)
C10A 0.069(15) 0.078(16) 0.096(18) 0.017(15) 0.003(14) -0.003(13)
C9A 0.073(15) 0.073(15) 0.081(16) -0.004(13) 0.009(13) -0.004(13)
C8A 0.064(13) 0.072(15) 0.077(15) 0.022(13) 0.005(12) 0.011(12)
C5A 0.111(18) 0.097(17) 0.077(15) -0.003(14) 0.052(14) 0.027(15)
C6A 0.13(2) 0.097(19) 0.081(17) 0.011(15) 0.061(16) 0.003(17)
C1A 0.15(2) 0.10(2) 0.11(2) 0.009(18) 0.077(19) 0.00(2)
C2A 0.15(2) 0.13(2) 0.12(2) -0.01(2) 0.08(2) 0.03(2)
C3A 0.12(2) 0.12(2) 0.11(2) 0.009(18) 0.068(17) 0.031(19)
C4A 0.091(16) 0.095(16) 0.070(14) 0.013(13) 0.034(13) 0.024(14)
C15A 0.078(18) 0.10(2) 0.10(2) 0.002(18) 0.037(16) -0.023(17)
I405 0.151(9) 0.051(3) 0.092(5) -0.004(3) -0.059(5) 0.008(5)
Zn43 0.111(12) 0.024(5) 0.062(9) 0.011(5) -0.055(7) -0.010(7)
I406 0.141(7) 0.071(4) 0.137(8) 0.031(4) -0.076(6) -0.034(4)
C7B 0.104(15) 0.082(14) 0.076(14) 0.013(13) 0.024(13) -0.008(13)
C12B 0.084(15) 0.064(14) 0.069(14) -0.022(12) 0.033(12) -0.010(13)
C11B 0.089(16) 0.044(12) 0.062(14) -0.034(11) 0.033(12) -0.018(12)
C10B 0.103(17) 0.054(14) 0.070(15) 0.002(13) 0.016(14) -0.010(14)
C9B 0.107(18) 0.078(16) 0.074(16) 0.020(14) 0.007(15) -0.004(15)
C8B 0.105(17) 0.088(16) 0.080(15) 0.032(14) 0.010(14) -0.009(15)
O1A 0.11(2) 0.21(3) 0.14(2) -0.04(2) 0.004(18) 0.01(2)
C14A 0.10(2) 0.16(3) 0.080(18) -0.004(19) 0.044(16) 0.05(2)
C15B 0.09(2) 0.10(2) 0.08(2) -0.05(2) 0.048(19) -0.03(2)
C4B 0.125(17) 0.110(17) 0.107(17) 0.013(15) 0.030(15) 0.015(15)
C5B 0.137(19) 0.14(2) 0.126(19) 0.014(17) 0.052(17) 0.031(18)
C6B 0.15(2) 0.15(2) 0.13(2) 0.020(19) 0.055(19) 0.04(2)
C1B 0.15(2) 0.14(2) 0.13(2) 0.02(2) 0.06(2) 0.05(2)
C2B 0.15(2) 0.12(2) 0.13(2) 0.023(19) 0.048(19) 0.051(19)
C3B 0.122(19) 0.100(19) 0.11(2) 0.016(17) 0.052(17) 0.041(17)
O1B 0.14(3) 0.20(3) 0.18(3) -0.03(3) 0.06(3) 0.06(3)
C14B 0.14(2) 0.16(2) 0.13(2) 0.00(2) 0.05(2) 0.04(2)
I404 0.086(4) 0.113(5) 0.086(4) 0.056(3) 0.025(3) 0.026(4)
Zn42 0.041(3) 0.036(5) 0.044(7) -0.001(4) 0.002(5) 0.007(3)
I403 0.089(3) 0.0447(19) 0.085(4) -0.003(3) -0.002(3) 0.0192(18)
C13B 0.09(3) 0.12(3) 0.10(3) 0.03(3) 0.02(2) 0.00(2)
C13A 0.052(15) 0.13(3) 0.10(2) 0.04(2) -0.009(15) -0.013(16)
C4C 0.110(18) 0.136(18) 0.090(16) -0.013(15) 0.034(14) 0.024(15)
C5C 0.088(18) 0.123(18) 0.079(16) -0.007(15) 0.017(14) 0.013(15)
C6C 0.073(19) 0.12(2) 0.058(15) 0.007(16) -0.016(14) 0.010(16)
C1C 0.07(2) 0.120(19) 0.050(17) 0.005(16) -0.028(14) 0.021(16)
C2C 0.08(2) 0.132(19) 0.057(18) -0.005(17) -0.010(16) 0.032(18)
C3C 0.10(2) 0.14(2) 0.072(17) -0.009(17) 0.009(16) 0.032(17)
O1C 0.11(2) 0.14(3) 0.14(3) 0.01(2) 0.04(2) 0.00(2)
C15C 0.11(3) 0.18(4) 0.20(4) 0.02(4) 0.08(3) 0.00(3)
C7C 0.13(2) 0.16(2) 0.14(2) -0.005(18) 0.060(17) 0.031(18)
C8C 0.14(2) 0.17(3) 0.15(2) 0.01(2) 0.07(2) 0.04(2)
C9C 0.15(3) 0.17(3) 0.17(3) 0.02(2) 0.08(2) 0.04(2)
C10C 0.15(3) 0.18(3) 0.17(3) 0.03(2) 0.07(2) 0.04(2)
C11C 0.15(2) 0.19(3) 0.18(3) 0.02(2) 0.07(2) 0.03(2)
C12C 0.13(2) 0.18(3) 0.17(2) 0.01(2) 0.07(2) 0.03(2)
C13C 0.19(4) 0.18(4) 0.18(4) -0.01(4) 0.05(4) 0.03(4)
C14C 0.09(2) 0.13(2) 0.10(2) -0.02(2) 0.030(18) 0.01(2)

loop_
_atom_type_symbol
_atom_type_description
_atom_type_scat_dispersion_real
_atom_type_scat_dispersion_imag
_atom_type_scat_source
C C 0.0181 0.0091 'International Tables Vol C Tables 4.2.6.8 and 6.1.1.4'
H H 0.0000 0.0000 'International Tables Vol C Tables 4.2.6.8 and 6.1.1.4'
I I -0.3257 6.8362 'International Tables Vol C Tables 4.2.6.8 and 6.1.1.4'
N N 0.0311 0.0180 'International Tables Vol C Tables 4.2.6.8 and 6.1.1.4'
O O 0.0492 0.0322 'International Tables Vol C Tables 4.2.6.8 and 6.1.1.4'
Zn Zn -1.5491 0.6778 'International Tables Vol C Tables 4.2.6.8 and 6.1.1.4'

loop_
_exptl_crystal_face_index_h
_exptl_crystal_face_index_k
_exptl_crystal_face_index_l
_exptl_crystal_face_perp_dist
-1 0 0 0.0450
-1 0 1 0.0350
1 1 -1 0.1400
2 0 1 0.0400
-2 1 2 0.1200
0 0 -1 0.0240
0 0 1 0.0363
0 -1 0 0.1800
0 1 0 0.1600
2 -1 -2 0.1300
1 0 -1 0.0350

loop_
_geom_angle_atom_site_label_1
_geom_angle_atom_site_label_2
_geom_angle_atom_site_label_3
_geom_angle
_geom_angle_site_symmetry_1
_geom_angle_site_symmetry_3
_geom_angle_publ_flag
I306 Zn33 I305 127.1(4) . . ?
N312 Zn33 I305 108.8(4) . . ?
N312 Zn33 I306 106.0(5) . . ?
N305 Zn33 I305 104.9(5) 8_465 . ?
N305 Zn33 I306 110.7(5) 8_465 . ?
N305 Zn33 N312 94.5(6) 8_465 . ?
I304 Zn32 I303 124.2(5) . . ?
N307 Zn32 I303 104.8(5) . . ?
N307 Zn32 I304 109.3(6) . . ?
N306 Zn32 I303 106.1(6) . . ?
N306 Zn32 I304 108.0(5) . . ?
N306 Zn32 N307 102.5(6) . . ?
N301 Zn31 I302 105.2(3) . . ?
N301 Zn31 I301 107.1(3) . . ?
N301 Zn31 N311 103.9(4) . 3_545 ?
I301 Zn31 I302 124.83(8) . . ?
N311 Zn31 I302 105.5(3) 3_545 . ?
N311 Zn31 I301 108.5(3) 3_545 . ?
C325 N310 C326 115.7(9) . . ?
C324 N308 C326 115.4(9) . . ?
C336 N312 Zn33 116.2(8) . . ?
C336 N312 C332 118.5(10) . . ?
C336 N312 Zn43 121.5(10) . . ?
C332 N312 Zn33 125.1(8) . . ?
C332 N312 Zn43 120.0(10) . . ?
C323 N307 Zn32 124.7(8) . . ?
C323 N307 Zn42 115.2(8) . . ?
C323 N307 Zn52 129(3) . . ?
C319 N307 Zn32 117.9(8) . . ?
C319 N307 C323 117.3(9) . . ?
C319 N307 Zn42 127.5(9) . . ?
C319 N307 Zn52 110(3) . . ?
C325 N309 C324 114.6(9) . . ?
C307 N304 C308 114.1(9) . . ?
C307 N303 C306 113.1(9) . . ?
C306 N302 C308 114.3(9) . . ?
C318 N306 Zn32 119.7(9) . . ?
C318 N306 Zn42 130.2(10) . . ?
C318 N306 Zn52 105(3) . . ?
C314 N306 Zn32 122.2(9) . . ?
C314 N306 C318 118.1(12) . . ?
C314 N306 Zn42 111.7(10) . . ?
C314 N306 Zn52 137(3) . . ?
C301 N301 Zn31 123.1(8) . . ?
C301 N301 C305 119.0(12) . . ?
C301 N301 Zn41 101(3) . . ?
C305 N301 Zn31 117.7(9) . . ?
C305 N301 Zn41 139(3) . . ?
C336 C335 H335 120.3 . . ?
C334 C335 H335 120.3 . . ?
C334 C335 C336 119.4(11) . . ?
C334 C333 H333 120.7 . . ?
C334 C333 C332 118.5(10) . . ?
C332 C333 H333 120.7 . . ?
C328 C329 H329 117.8 . . ?
N311 C329 H329 117.8 . . ?
N311 C329 C328 124.4(11) . . ?
C321 C322 H322 120.1 . . ?
C323 C322 H322 120.1 . . ?
C323 C322 C321 119.7(11) . . ?
N312 C336 C335 122.4(11) . . ?
N312 C336 H336 118.8 . . ?
C335 C336 H336 118.8 . . ?
C322 C321 C324 119.5(10) . . ?
C322 C321 C320 118.6(10) . . ?
C320 C321 C324 121.8(9) . . ?
N310 C326 N308 123.8(9) . . ?
N310 C326 C334 117.6(9) . . ?
N308 C326 C334 118.7(9) . . ?
N304 C307 N303 126.3(10) . . ?
N304 C307 C309 117.3(10) . . ?
N303 C307 C309 116.5(10) . . ?
N304 C308 N302 125.5(10) . . ?
N304 C308 C316 116.4(10) . . ?
N302 C308 C316 118.1(10) . . ?
C317 C316 C308 122.0(11) . . ?
C317 C316 C315 118.1(12) . . ?
C315 C316 C308 119.8(11) . . ?
N310 C325 C327 116.3(9) . . ?
N309 C325 N310 124.5(9) . . ?
N309 C325 C327 119.2(9) . . ?
C335 C334 C326 120.4(10) . . ?
C333 C334 C335 118.2(10) . . ?
C333 C334 C326 121.4(9) . . ?
C313 C312 H312 119.1 . . ?
N305 C312 H312 119.1 . . ?
N305 C312 C313 121.7(12) . . ?
C304 C303 C306 120.3(11) . . ?
C302 C303 C306 120.9(10) . . ?
C302 C303 C304 118.8(12) . . ?
N303 C306 C303 116.9(9) . . ?
N302 C306 N303 126.5(10) . . ?
N302 C306 C303 116.6(10) . . ?
C310 C309 C307 120.5(11) . . ?
C310 C309 C313 119.7(11) . . ?
C313 C309 C307 119.7(10) . . ?
N307 C323 H323 118.7 . . ?
C322 C323 N307 122.5(11) . . ?
C322 C323 H323 118.7 . . ?
N308 C324 N309 125.7(9) . . ?
N308 C324 C321 116.3(9) . . ?
N309 C324 C321 118.0(9) . . ?
N307 C319 H319 118.3 . . ?
N307 C319 C320 123.4(11) . . ?
C320 C319 H319 118.3 . . ?
C309 C310 H310 120.5 . . ?
C309 C310 C311 118.9(13) . . ?
C311 C310 H310 120.5 . . ?
C328 C327 C325 121.6(10) . . ?
C328 C327 C331 118.2(10) . . ?
C331 C327 C325 120.2(10) . . ?
C312 C313 H313 120.8 . . ?
C309 C313 C312 118.5(11) . . ?
C309 C313 H313 120.8 . . ?
C321 C320 H320 120.9 . . ?
C319 C320 C321 118.3(11) . . ?
C319 C320 H320 120.9 . . ?
N306 C318 H318 118.2 . . ?
N306 C318 C317 123.7(12) . . ?
C317 C318 H318 118.2 . . ?
N301 C301 H301 118.7 . . ?
N301 C301 C302 122.6(11) . . ?
C302 C301 H301 118.7 . . ?
N312 C332 C333 122.7(10) . . ?
N312 C332 H332 118.7 . . ?
C333 C332 H332 118.7 . . ?
C316 C317 C318 118.8(12) . . ?
C316 C317 H317 120.6 . . ?
C318 C317 H317 120.6 . . ?
C329 C328 H328 121.1 . . ?
C327 C328 C329 117.8(11) . . ?
C327 C328 H328 121.1 . . ?
C303 C304 H304 120.3 . . ?
C305 C304 C303 119.5(13) . . ?
C305 C304 H304 120.3 . . ?
C316 C315 H315 119.8 . . ?
C316 C315 C314 120.3(13) . . ?
C314 C315 H315 119.8 . . ?
C327 C331 H331 120.0 . . ?
C327 C331 C330 120.1(11) . . ?
C330 C331 H331 120.0 . . ?
C303 C302 C301 118.2(11) . . ?
C303 C302 H302 120.9 . . ?
C301 C302 H302 120.9 . . ?
N301 C305 C304 121.8(14) . . ?
N301 C305 H305 119.1 . . ?
C304 C305 H305 119.1 . . ?
N306 C314 C315 120.9(14) . . ?
N306 C314 H314 119.6 . . ?
C315 C314 H314 119.6 . . ?
Zn33 N305 Zn43 6.9(8) 8_566 8_566 ?
C312 N305 Zn33 122.1(9) . 8_566 ?
C312 N305 C311 119.9(11) . . ?
C312 N305 Zn43 129.0(11) . 8_566 ?
C311 N305 Zn33 118.0(9) . 8_566 ?
C311 N305 Zn43 111.1(11) . 8_566 ?
Zn31 N311 Zn41 26(4) 3_455 3_455 ?
C329 N311 Zn31 124.8(8) . 3_455 ?
C329 N311 C330 117.6(10) . . ?
C329 N311 Zn41 99(4) . 3_455 ?
C330 N311 Zn31 117.6(8) . 3_455 ?
C330 N311 Zn41 143(4) . 3_455 ?
C331 C330 H330 119.0 . . ?
N311 C330 C331 122.0(12) . . ?
N311 C330 H330 119.0 . . ?
C310 C311 H311 119.5 . . ?
N305 C311 C310 121.1(13) . . ?
N305 C311 H311 119.5 . . ?
C12A C7A C8A 120.0 . . ?
C12A C7A C4A 120.0(13) . . ?
C8A C7A C4A 119.9(13) . . ?
C7A C12A C11A 120.0 . . ?
C7A C12A C15A 121.5(17) . . ?
C11A C12A C15A 118.1(17) . . ?
C12A C11A H11A 120.0 . . ?
C10A C11A C12A 120.0 . . ?
C10A C11A H11A 120.0 . . ?
C11A C10A H10A 120.0 . . ?
C11A C10A C9A 120.0 . . ?
C9A C10A H10A 120.0 . . ?
C10A C9A H9A 120.0 . . ?
C8A C9A C10A 120.0 . . ?
C8A C9A H9A 120.0 . . ?
C7A C8A C13A 125.3(19) . . ?
C9A C8A C7A 120.0 . . ?
C9A C8A C13A 114.7(19) . . ?
C6A C5A C4A 120.0 . . ?
C6A C5A C14A 122.0(18) . . ?
C4A C5A C14A 117.9(18) . . ?
C5A C6A H6A 120.0 . . ?
C1A C6A C5A 120.0 . . ?
C1A C6A H6A 120.0 . . ?
C6A C1A H1A 120.0 . . ?
C6A C1A C2A 120.0 . . ?
C2A C1A H1A 120.0 . . ?
C1A C2A H2A 120.0 . . ?
C1A C2A C3A 120.0 . . ?
C3A C2A H2A 120.0 . . ?
C2A C3A H3A 120.0 . . ?
C4A C3A C2A 120.0 . . ?
C4A C3A H3A 120.0 . . ?
C5A C4A C7A 120.0(16) . . ?
C3A C4A C7A 119.9(16) . . ?
C3A C4A C5A 120.0 . . ?
C12A C15A H15A 109.5 . . ?
C12A C15A H15B 109.5 . . ?
C12A C15A H15C 109.5 . . ?
H15A C15A H15B 109.5 . . ?
H15A C15A H15C 109.5 . . ?
H15B C15A H15C 109.5 . . ?
N312 Zn43 N305 96.1(9) . 8_465 ?
N312 Zn43 I405 111.7(10) . . ?
N312 Zn43 I406 102.3(10) . . ?
N305 Zn43 I405 109.2(10) 8_465 . ?
N305 Zn43 I406 105.9(10) 8_465 . ?
I405 Zn43 I406 127.2(9) . . ?
C12B C7B C8B 120.0 . . ?
C12B C7B C4B 119(2) . . ?
C8B C7B C4B 121(2) . . ?
C7B C12B C11B 120.0 . . ?
C7B C12B C15B 120(2) . . ?
C11B C12B C15B 120(2) . . ?
C12B C11B H11B 120.0 . . ?
C12B C11B C10B 120.0 . . ?
C10B C11B H11B 120.0 . . ?
C11B C10B H10B 120.0 . . ?
C9B C10B C11B 120.0 . . ?
C9B C10B H10B 120.0 . . ?
C10B C9B H9B 120.0 . . ?
C10B C9B C8B 120.0 . . ?
C8B C9B H9B 120.0 . . ?
C7B C8B C13B 123(3) . . ?
C9B C8B C7B 120.0 . . ?
C9B C8B C13B 117(3) . . ?
C14A O1A H1AA 109.5 . . ?
C5A C14A H14A 110.6 . . ?
C5A C14A H14B 110.6 . . ?
O1A C14A C5A 105(2) . . ?
O1A C14A H14A 110.6 . . ?
O1A C14A H14B 110.6 . . ?
H14A C14A H14B 108.8 . . ?
C12B C15B H15D 109.5 . . ?
C12B C15B H15E 109.5 . . ?
C12B C15B H15F 109.5 . . ?
H15D C15B H15E 109.5 . . ?
H15D C15B H15F 109.5 . . ?
H15E C15B H15F 109.5 . . ?
C5B C4B C7B 119(2) . . ?
C5B C4B C3B 120.0 . . ?
C3B C4B C7B 121(2) . . ?
C4B C5B C14B 119(2) . . ?
C6B C5B C4B 120.0 . . ?
C6B C5B C14B 121(2) . . ?
C5B C6B H6B 120.0 . . ?
C5B C6B C1B 120.0 . . ?
C1B C6B H6B 120.0 . . ?
C6B C1B H1B 120.0 . . ?
C2B C1B C6B 120.0 . . ?
C2B C1B H1B 120.0 . . ?
C1B C2B H2B 120.0 . . ?
C1B C2B C3B 120.0 . . ?
C3B C2B H2B 120.0 . . ?
C4B C3B H3B 120.0 . . ?
C2B C3B C4B 120.0 . . ?
C2B C3B H3B 120.0 . . ?
C14B O1B H1BA 109.5 . . ?
C5B C14B H14C 110.7 . . ?
C5B C14B H14D 110.7 . . ?
O1B C14B C5B 105(2) . . ?
O1B C14B H14C 110.7 . . ?
O1B C14B H14D 110.7 . . ?
H14C C14B H14D 108.8 . . ?
N301 Zn41 I402 87(5) . . ?
N301 Zn41 I401 129(5) . . ?
N311 Zn41 N301 93(5) 3_545 . ?
N311 Zn41 I402 90(5) 3_545 . ?
N311 Zn41 I401 125(6) 3_545 . ?
I402 Zn41 I401 121(5) . . ?
N307 Zn42 N306 101.0(10) . . ?
N307 Zn42 I404 100.0(9) . . ?
N307 Zn42 I403 113.8(8) . . ?
N306 Zn42 I404 104.6(6) . . ?
N306 Zn42 I403 110.1(10) . . ?
I403 Zn42 I404 124.5(9) . . ?
C8B C13B H13D 109.5 . . ?
C8B C13B H13E 109.5 . . ?
C8B C13B H13F 109.5 . . ?
H13D C13B H13E 109.5 . . ?
H13D C13B H13F 109.5 . . ?
H13E C13B H13F 109.5 . . ?
C8A C13A H13A 109.5 . . ?
C8A C13A H13B 109.5 . . ?
C8A C13A H13C 109.5 . . ?
H13A C13A H13B 109.5 . . ?
H13A C13A H13C 109.5 . . ?
H13B C13A H13C 109.5 . . ?
C5C C4C C3C 120.0 . . ?
C5C C4C C7C 118.6(14) . . ?
C3C C4C C7C 120.8(14) . . ?
C4C C5C C14C 116(2) . . ?
C6C C5C C4C 120.0 . . ?
C6C C5C C14C 124(2) . . ?
C5C C6C H6C 120.0 . . ?
C5C C6C C1C 120.0 . . ?
C1C C6C H6C 120.0 . . ?
C6C C1C H1C 120.0 . . ?
C6C C1C C2C 120.0 . . ?
C2C C1C H1C 120.0 . . ?
C1C C2C H2C 120.0 . . ?
C3C C2C C1C 120.0 . . ?
C3C C2C H2C 120.0 . . ?
C4C C3C H3C 120.0 . . ?
C2C C3C C4C 120.0 . . ?
C2C C3C H3C 120.0 . . ?
C14C O1C H1CA 109.5 . . ?
H15G C15C H15H 109.5 . . ?
H15G C15C H15I 109.5 . . ?
H15H C15C H15I 109.5 . . ?
C12C C15C H15G 109.5 . . ?
C12C C15C H15H 109.5 . . ?
C12C C15C H15I 109.5 . . ?
C8C C7C C4C 121.4(15) . . ?
C8C C7C C12C 120.0 . . ?
C12C C7C C4C 118.4(15) . . ?
C7C C8C C9C 120.0 . . ?
C7C C8C C13C 125(2) . . ?
C9C C8C C13C 115(2) . . ?
C8C C9C H9C 120.0 . . ?
C10C C9C C8C 120.0 . . ?
C10C C9C H9C 120.0 . . ?
C9C C10C H10C 120.0 . . ?
C11C C10C C9C 120.0 . . ?
C11C C10C H10C 120.0 . . ?
C10C C11C H11C 120.0 . . ?
C10C C11C C12C 120.0 . . ?
C12C C11C H11C 120.0 . . ?
C7C C12C C15C 110(4) . . ?
C11C C12C C15C 129(4) . . ?
C11C C12C C7C 120.0 . . ?
C8C C13C H13G 109.5 . . ?
C8C C13C H13H 109.5 . . ?
C8C C13C H13I 109.5 . . ?
H13G C13C H13H 109.5 . . ?
H13G C13C H13I 109.5 . . ?
H13H C13C H13I 109.5 . . ?
C5C C14C H14E 111.7 . . ?
C5C C14C H14F 111.7 . . ?
O1C C14C C5C 101(3) . . ?
O1C C14C H14E 111.7 . . ?
O1C C14C H14F 111.7 . . ?
H14E C14C H14F 109.4 . . ?
N307 Zn52 N306 85(3) . . ?
N307 Zn52 I504 115(4) . . ?
N307 Zn52 I503 96(4) . . ?
I504 Zn52 N306 126(5) . . ?
I504 Zn52 I503 122(4) . . ?
I503 Zn52 N306 102(4) . . ?

loop_
_geom_bond_atom_site_label_1
_geom_bond_atom_site_label_2
_geom_bond_distance
_geom_bond_site_symmetry_2
_geom_bond_publ_flag
I305 Zn33 2.548(10) . ?
I302 Zn31 2.550(3) . ?
I303 Zn32 2.556(10) . ?
I306 Zn33 2.520(8) . ?
I304 Zn32 2.498(11) . ?
Zn33 N312 2.096(13) . ?
Zn33 N305 2.076(14) 8_465 ?
Zn32 N307 2.074(16) . ?
Zn32 N306 2.033(16) . ?
Zn31 N301 2.067(11) . ?
Zn31 I301 2.542(2) . ?
Zn31 N311 2.082(9) 3_545 ?
N310 C326 1.343(12) . ?
N310 C325 1.332(13) . ?
N308 C326 1.344(13) . ?
N308 C324 1.308(13) . ?
N312 C336 1.322(16) . ?
N312 C332 1.331(14) . ?
N312 Zn43 2.01(2) . ?
N307 C323 1.362(15) . ?
N307 C319 1.326(15) . ?
N307 Zn42 2.03(3) . ?
N307 Zn52 2.30(10) . ?
N309 C325 1.329(13) . ?
N309 C324 1.351(13) . ?
N304 C307 1.326(14) . ?
N304 C308 1.338(13) . ?
N303 C307 1.340(14) . ?
N303 C306 1.344(13) . ?
N302 C308 1.338(14) . ?
N302 C306 1.314(13) . ?
N306 C318 1.316(16) . ?
N306 C314 1.315(18) . ?
N306 Zn42 2.12(2) . ?
N306 Zn52 2.43(10) . ?
N301 C301 1.329(16) . ?
N301 C305 1.337(17) . ?
N301 Zn41 2.31(13) . ?
C335 H335 0.9500 . ?
C335 C336 1.387(16) . ?
C335 C334 1.386(15) . ?
C333 H333 0.9500 . ?
C333 C334 1.379(15) . ?
C333 C332 1.400(15) . ?
C329 H329 0.9500 . ?
C329 C328 1.393(15) . ?
C329 N311 1.316(15) . ?
C322 H322 0.9500 . ?
C322 C321 1.373(15) . ?
C322 C323 1.355(15) . ?
C336 H336 0.9500 . ?
C321 C324 1.500(13) . ?
C321 C320 1.389(15) . ?
C326 C334 1.466(14) . ?
C307 C309 1.502(14) . ?
C308 C316 1.486(16) . ?
C316 C317 1.347(17) . ?
C316 C315 1.360(17) . ?
C325 C327 1.473(13) . ?
C312 H312 0.9500 . ?
C312 C313 1.396(16) . ?
C312 N305 1.313(15) . ?
C303 C306 1.481(15) . ?
C303 C304 1.388(17) . ?
C303 C302 1.378(16) . ?
C309 C310 1.345(17) . ?
C309 C313 1.379(16) . ?
C323 H323 0.9500 . ?
C319 H319 0.9500 . ?
C319 C320 1.380(15) . ?
C310 H310 0.9500 . ?
C310 C311 1.406(19) . ?
C327 C328 1.369(15) . ?
C327 C331 1.380(15) . ?
C313 H313 0.9500 . ?
C320 H320 0.9500 . ?
C318 H318 0.9500 . ?
C318 C317 1.376(17) . ?
C301 H301 0.9500 . ?
C301 C302 1.397(17) . ?
C332 H332 0.9500 . ?
C317 H317 0.9500 . ?
C328 H328 0.9500 . ?
C304 H304 0.9500 . ?
C304 C305 1.38(2) . ?
C315 H315 0.9500 . ?
C315 C314 1.395(18) . ?
C331 H331 0.9500 . ?
C331 C330 1.381(16) . ?
C302 H302 0.9500 . ?
C305 H305 0.9500 . ?
C314 H314 0.9500 . ?
N305 C311 1.331(18) . ?
N305 Zn43 2.11(2) 8_566 ?
N311 C330 1.328(16) . ?
N311 Zn41 2.20(13) 3_455 ?
C330 H330 0.9500 . ?
C311 H311 0.9500 . ?
C7A C12A 1.3900 . ?
C7A C8A 1.3900 . ?
C7A C4A 1.48(2) . ?
C12A C11A 1.3900 . ?
C12A C15A 1.504(17) . ?
C11A H11A 0.9500 . ?
C11A C10A 1.3900 . ?
C10A H10A 0.9500 . ?
C10A C9A 1.3900 . ?
C9A H9A 0.9500 . ?
C9A C8A 1.3900 . ?
C8A C13A 1.52(3) . ?
C5A C6A 1.3900 . ?
C5A C4A 1.3900 . ?
C5A C14A 1.538(18) . ?
C6A H6A 0.9500 . ?
C6A C1A 1.3900 . ?
C1A H1A 0.9500 . ?
C1A C2A 1.3900 . ?
C2A H2A 0.9500 . ?
C2A C3A 1.3900 . ?
C3A H3A 0.9500 . ?
C3A C4A 1.3900 . ?
C15A H15A 0.9800 . ?
C15A H15B 0.9800 . ?
C15A H15C 0.9800 . ?
I405 Zn43 2.49(2) . ?
Zn43 I406 2.53(2) . ?
C7B C12B 1.3900 . ?
C7B C8B 1.3900 . ?
C7B C4B 1.46(3) . ?
C12B C11B 1.3900 . ?
C12B C15B 1.526(19) . ?
C11B H11B 0.9500 . ?
C11B C10B 1.3900 . ?
C10B H10B 0.9500 . ?
C10B C9B 1.3900 . ?
C9B H9B 0.9500 . ?
C9B C8B 1.3900 . ?
C8B C13B 1.548(19) . ?
O1A H1AA 0.8400 . ?
O1A C14A 1.437(19) . ?
C14A H14A 0.9900 . ?
C14A H14B 0.9900 . ?
C15B H15D 0.9800 . ?
C15B H15E 0.9800 . ?
C15B H15F 0.9800 . ?
C4B C5B 1.3900 . ?
C4B C3B 1.3900 . ?
C5B C6B 1.3900 . ?
C5B C14B 1.529(17) . ?
C6B H6B 0.9500 . ?
C6B C1B 1.3900 . ?
C1B H1B 0.9500 . ?
C1B C2B 1.3900 . ?
C2B H2B 0.9500 . ?
C2B C3B 1.3900 . ?
C3B H3B 0.9500 . ?
O1B H1BA 0.8400 . ?
O1B C14B 1.43(2) . ?
C14B H14C 0.9900 . ?
C14B H14D 0.9900 . ?
I402 Zn41 2.68(15) . ?
Zn41 I401 2.76(15) . ?
I404 Zn42 2.590(19) . ?
Zn42 I403 2.496(17) . ?
I504 Zn52 2.39(11) . ?
I503 Zn52 2.41(11) . ?
C13B H13D 0.9800 . ?
C13B H13E 0.9800 . ?
C13B H13F 0.9800 . ?
C13A H13A 0.9800 . ?
C13A H13B 0.9800 . ?
C13A H13C 0.9800 . ?
C4C C5C 1.3900 . ?
C4C C3C 1.3900 . ?
C4C C7C 1.564(19) . ?
C5C C6C 1.3900 . ?
C5C C14C 1.53(2) . ?
C6C H6C 0.9500 . ?
C6C C1C 1.3900 . ?
C1C H1C 0.9500 . ?
C1C C2C 1.3900 . ?
C2C H2C 0.9500 . ?
C2C C3C 1.3900 . ?
C3C H3C 0.9500 . ?
O1C H1CA 0.8400 . ?
O1C C14C 1.42(2) . ?
C15C H15G 0.9800 . ?
C15C H15H 0.9800 . ?
C15C H15I 0.9800 . ?
C15C C12C 1.54(2) . ?
C7C C8C 1.3900 . ?
C7C C12C 1.3900 . ?
C8C C9C 1.3900 . ?
C8C C13C 1.47(3) . ?
C9C H9C 0.9500 . ?
C9C C10C 1.3900 . ?
C10C H10C 0.9500 . ?
C10C C11C 1.3900 . ?
C11C H11C 0.9500 . ?
C11C C12C 1.3900 . ?
C13C H13G 0.9800 . ?
C13C H13H 0.9800 . ?
C13C H13I 0.9800 . ?
C14C H14E 0.9900 . ?
C14C H14F 0.9900 . ?

loop_
_geom_torsion_atom_site_label_1
_geom_torsion_atom_site_label_2
_geom_torsion_atom_site_label_3
_geom_torsion_atom_site_label_4
_geom_torsion
_geom_torsion_site_symmetry_1
_geom_torsion_site_symmetry_2
_geom_torsion_site_symmetry_3
_geom_torsion_site_symmetry_4
_geom_torsion_publ_flag
Zn33 N312 C336 C335 -179.6(14) . . . . ?
Zn33 N312 C332 C333 -175.6(9) . . . . ?
Zn33 N305 C311 C310 175.1(13) 8_566 . . . ?
Zn32 N307 C323 C322 171.7(11) . . . . ?
Zn32 N307 C319 C320 -174.0(11) . . . . ?
Zn32 N306 C318 C317 -177.4(10) . . . . ?
Zn32 N306 C314 C315 179.1(14) . . . . ?
Zn31 N301 C301 C302 176.6(9) . . . . ?
Zn31 N301 C305 C304 -178.6(14) . . . . ?
Zn31 N311 C330 C331 178.7(13) 3_455 . . . ?
N310 C326 C334 C335 -9.7(18) . . . . ?
N310 C326 C334 C333 172.9(11) . . . . ?
N310 C325 C327 C328 -172.0(11) . . . . ?
N310 C325 C327 C331 6.8(18) . . . . ?
N308 C326 C334 C335 169.0(13) . . . . ?
N308 C326 C334 C333 -8.4(17) . . . . ?
N307 C319 C320 C321 -1(2) . . . . ?
N309 C325 C327 C328 8.0(18) . . . . ?
N309 C325 C327 C331 -173.2(12) . . . . ?
N304 C307 C309 C310 164.5(12) . . . . ?
N304 C307 C309 C313 -13.5(15) . . . . ?
N304 C308 C316 C317 -20.6(16) . . . . ?
N304 C308 C316 C315 155.3(13) . . . . ?
N303 C307 C309 C310 -17.4(16) . . . . ?
N303 C307 C309 C313 164.6(10) . . . . ?
N302 C308 C316 C317 160.3(11) . . . . ?
N302 C308 C316 C315 -23.8(17) . . . . ?
N306 C318 C317 C316 -3.1(19) . . . . ?
N301 C301 C302 C303 1.5(19) . . . . ?
C329 N311 C330 C331 -2(2) . . . . ?
C322 C321 C324 N308 3.0(15) . . . . ?
C322 C321 C324 N309 -179.3(11) . . . . ?
C322 C321 C320 C319 2.1(17) . . . . ?
C336 N312 C332 C333 0.9(19) . . . . ?
C336 C335 C334 C333 0(2) . . . . ?
C336 C335 C334 C326 -177.9(15) . . . . ?
C321 C322 C323 N307 5(2) . . . . ?
C326 N310 C325 N309 -7.5(17) . . . . ?
C326 N310 C325 C327 172.5(10) . . . . ?
C326 N308 C324 N309 -0.4(16) . . . . ?
C326 N308 C324 C321 177.1(10) . . . . ?
C307 N304 C308 N302 3.3(15) . . . . ?
C307 N304 C308 C316 -175.7(9) . . . . ?
C307 N303 C306 N302 3.0(15) . . . . ?
C307 N303 C306 C303 -178.1(9) . . . . ?
C307 C309 C310 C311 178.8(13) . . . . ?
C307 C309 C313 C312 179.4(10) . . . . ?
C308 N304 C307 N303 -4.6(15) . . . . ?
C308 N304 C307 C309 173.2(9) . . . . ?
C308 N302 C306 N303 -4.1(15) . . . . ?
C308 N302 C306 C303 176.9(9) . . . . ?
C308 C316 C317 C318 179.1(11) . . . . ?
C308 C316 C315 C314 -177.6(15) . . . . ?
C316 C315 C314 N306 0(3) . . . . ?
C325 N310 C326 N308 4.5(17) . . . . ?
C325 N310 C326 C334 -176.9(10) . . . . ?
C325 N309 C324 N308 -2.2(16) . . . . ?
C325 N309 C324 C321 -179.6(10) . . . . ?
C325 C327 C328 C329 176.6(12) . . . . ?
C325 C327 C331 C330 -178.1(14) . . . . ?
C334 C335 C336 N312 -4(3) . . . . ?
C334 C333 C332 N312 -5.0(18) . . . . ?
C312 N305 C311 C310 -4(2) . . . . ?
C303 C304 C305 N301 2(3) . . . . ?
C306 N303 C307 N304 1.8(15) . . . . ?
C306 N303 C307 C309 -176.0(9) . . . . ?
C306 N302 C308 N304 0.7(15) . . . . ?
C306 N302 C308 C316 179.7(9) . . . . ?
C306 C303 C304 C305 -179.5(14) . . . . ?
C306 C303 C302 C301 177.8(11) . . . . ?
C309 C310 C311 N305 5(3) . . . . ?
C323 N307 C319 C320 1.4(19) . . . . ?
C323 C322 C321 C324 178.7(11) . . . . ?
C323 C322 C321 C320 -4.0(18) . . . . ?
C324 N308 C326 N310 -0.9(17) . . . . ?
C324 N308 C326 C334 -179.5(10) . . . . ?
C324 N309 C325 N310 6.4(17) . . . . ?
C324 N309 C325 C327 -173.6(10) . . . . ?
C324 C321 C320 C319 179.3(11) . . . . ?
C319 N307 C323 C322 -3.4(19) . . . . ?
C310 C309 C313 C312 1.3(18) . . . . ?
C327 C331 C330 N311 1(3) . . . . ?
C313 C312 N305 Zn33 -177.0(9) . . . 8_566 ?
C313 C312 N305 C311 2.5(19) . . . . ?
C313 C312 N305 Zn43 -176.1(11) . . . 8_566 ?
C313 C309 C310 C311 -3(2) . . . . ?
C320 C321 C324 N308 -174.2(11) . . . . ?
C320 C321 C324 N309 3.5(16) . . . . ?
C318 N306 C314 C315 0(2) . . . . ?
C301 N301 C305 C304 -2(2) . . . . ?
C332 N312 C336 C335 4(2) . . . . ?
C332 C333 C334 C335 4.5(18) . . . . ?
C332 C333 C334 C326 -178.0(11) . . . . ?
C317 C316 C315 C314 -2(2) . . . . ?
C328 C329 N311 Zn31 179.7(10) . . . 3_455 ?
C328 C329 N311 C330 0(2) . . . . ?
C328 C329 N311 Zn41 177(3) . . . 3_455 ?
C328 C327 C331 C330 1(2) . . . . ?
C304 C303 C306 N303 -159.4(12) . . . . ?
C304 C303 C306 N302 19.7(17) . . . . ?
C304 C303 C302 C301 -2.0(19) . . . . ?
C315 C316 C317 C318 3.1(19) . . . . ?
C331 C327 C328 C329 -2.2(19) . . . . ?
C302 C303 C306 N303 20.8(16) . . . . ?
C302 C303 C306 N302 -160.1(11) . . . . ?
C302 C303 C304 C305 0(2) . . . . ?
C305 N301 C301 C302 1(2) . . . . ?
C314 N306 C318 C317 1(2) . . . . ?
N305 C312 C313 C309 -0.9(17) . . . . ?
N311 C329 C328 C327 2(2) . . . . ?
C7A C12A C11A C10A 0.0 . . . . ?
C12A C7A C8A C9A 0.0 . . . . ?
C12A C7A C8A C13A -177.5(19) . . . . ?
C12A C7A C4A C5A -87.6(15) . . . . ?
C12A C7A C4A C3A 95.7(14) . . . . ?
C12A C11A C10A C9A 0.0 . . . . ?
C11A C10A C9A C8A 0.0 . . . . ?
C10A C9A C8A C7A 0.0 . . . . ?
C10A C9A C8A C13A 177.8(17) . . . . ?
C8A C7A C12A C11A 0.0 . . . . ?
C8A C7A C12A C15A -172(2) . . . . ?
C8A C7A C4A C5A 88.0(15) . . . . ?
C8A C7A C4A C3A -88.7(15) . . . . ?
C5A C6A C1A C2A 0.0 . . . . ?
C6A C5A C4A C7A -176.7(17) . . . . ?
C6A C5A C4A C3A 0.0 . . . . ?
C6A C5A C14A O1A 14(3) . . . . ?
C6A C1A C2A C3A 0.0 . . . . ?
C1A C2A C3A C4A 0.0 . . . . ?
C2A C3A C4A C7A 176.7(17) . . . . ?
C2A C3A C4A C5A 0.0 . . . . ?
C4A C7A C12A C11A 175.6(17) . . . . ?
C4A C7A C12A C15A 3(2) . . . . ?
C4A C7A C8A C9A -175.6(17) . . . . ?
C4A C7A C8A C13A 7(2) . . . . ?
C4A C5A C6A C1A 0.0 . . . . ?
C4A C5A C14A O1A -168.6(19) . . . . ?
C15A C12A C11A C10A 172(2) . . . . ?
Zn43 N312 C336 C335 -174.9(16) . . . . ?
Zn43 N312 C332 C333 179.3(11) . . . . ?
Zn43 N305 C311 C310 174.4(15) 8_566 . . . ?
C7B C12B C11B C10B 0.0 . . . . ?
C7B C4B C5B C6B -179(4) . . . . ?
C7B C4B C5B C14B 9(4) . . . . ?
C7B C4B C3B C2B 179(4) . . . . ?
C12B C7B C8B C9B 0.0 . . . . ?
C12B C7B C8B C13B -179(4) . . . . ?
C12B C7B C4B C5B -93(3) . . . . ?
C12B C7B C4B C3B 89(3) . . . . ?
C12B C11B C10B C9B 0.0 . . . . ?
C11B C10B C9B C8B 0.0 . . . . ?
C10B C9B C8B C7B 0.0 . . . . ?
C10B C9B C8B C13B 179(3) . . . . ?
C8B C7B C12B C11B 0.0 . . . . ?
C8B C7B C12B C15B -176(3) . . . . ?
C8B C7B C4B C5B 94(3) . . . . ?
C8B C7B C4B C3B -85(3) . . . . ?
C14A C5A C6A C1A 177(2) . . . . ?
C14A C5A C4A C7A 6(2) . . . . ?
C14A C5A C4A C3A -177.1(19) . . . . ?
C15B C12B C11B C10B 176(3) . . . . ?
C4B C7B C12B C11B -173(3) . . . . ?
C4B C7B C12B C15B 11(3) . . . . ?
C4B C7B C8B C9B 173(3) . . . . ?
C4B C7B C8B C13B -5(4) . . . . ?
C4B C5B C6B C1B 0.0 . . . . ?
C4B C5B C14B O1B -101(4) . . . . ?
C5B C4B C3B C2B 0.0 . . . . ?
C5B C6B C1B C2B 0.0 . . . . ?
C6B C5B C14B O1B 88(4) . . . . ?
C6B C1B C2B C3B 0.0 . . . . ?
C1B C2B C3B C4B 0.0 . . . . ?
C3B C4B C5B C6B 0.0 . . . . ?
C3B C4B C5B C14B -172(4) . . . . ?
C14B C5B C6B C1B 172(4) . . . . ?
Zn41 N301 C301 C302 -171(3) . . . . ?
Zn41 N301 C305 C304 165(5) . . . . ?
Zn41 N311 C330 C331 -177(6) 3_455 . . . ?
Zn42 N307 C323 C322 178.8(12) . . . . ?
Zn42 N307 C319 C320 178.9(12) . . . . ?
Zn42 N306 C318 C317 178.5(12) . . . . ?
Zn42 N306 C314 C315 -177.2(16) . . . . ?
C4C C5C C6C C1C 0.0 . . . . ?
C4C C5C C14C O1C -179(3) . . . . ?
C4C C7C C8C C9C -175(3) . . . . ?
C4C C7C C8C C13C -1(3) . . . . ?
C4C C7C C12C C15C -10(4) . . . . ?
C4C C7C C12C C11C 175(2) . . . . ?
C5C C4C C3C C2C 0.0 . . . . ?
C5C C4C C7C C8C 79(3) . . . . ?
C5C C4C C7C C12C -96(2) . . . . ?
C5C C6C C1C C2C 0.0 . . . . ?
C6C C5C C14C O1C 6(6) . . . . ?
C6C C1C C2C C3C 0.0 . . . . ?
C1C C2C C3C C4C 0.0 . . . . ?
C3C C4C C5C C6C 0.0 . . . . ?
C3C C4C C5C C14C -175(4) . . . . ?
C3C C4C C7C C8C -93(3) . . . . ?
C3C C4C C7C C12C 92(2) . . . . ?
C7C C4C C5C C6C -172(2) . . . . ?
C7C C4C C5C C14C 14(4) . . . . ?
C7C C4C C3C C2C 171(2) . . . . ?
C7C C8C C9C C10C 0.0 . . . . ?
C8C C7C C12C C15C 175(4) . . . . ?
C8C C7C C12C C11C 0.0 . . . . ?
C8C C9C C10C C11C 0.0 . . . . ?
C9C C10C C11C C12C 0.0 . . . . ?
C10C C11C C12C C15C -174(6) . . . . ?
C10C C11C C12C C7C 0.0 . . . . ?
C12C C7C C8C C9C 0.0 . . . . ?
C12C C7C C8C C13C 174(3) . . . . ?
C13C C8C C9C C10C -175(2) . . . . ?
C14C C5C C6C C1C 174(4) . . . . ?
Zn52 N307 C323 C322 151(3) . . . . ?
Zn52 N307 C319 C320 -158(3) . . . . ?
Zn52 N306 C318 C317 -175(3) . . . . ?
Zn52 N306 C314 C315 176(4) . . . . ?

loop_
_exptl_oxdiff_crystal_face_indexfrac_h
_exptl_oxdiff_crystal_face_indexfrac_k
_exptl_oxdiff_crystal_face_indexfrac_l
_exptl_oxdiff_crystal_face_x
_exptl_oxdiff_crystal_face_y
_exptl_oxdiff_crystal_face_z
-1.0015 -0.0003 -0.0007 -0.0063 0.0052 0.0435
-1.0018 -0.0006 1.0005 0.0451 0.0027 0.0403
1.0001 1.0012 -0.9978 -0.0408 0.1001 -0.0518
2.0027 0.0004 1.0025 0.0641 -0.0128 -0.0902
-2.0054 0.9994 2.0035 0.0945 0.1080 0.0690
0.0003 0.0003 -1.0011 -0.0514 0.0025 0.0032
0.0107 0.0004 0.9976 0.0513 -0.0025 -0.0037
0.0017 -1.0006 -0.0026 -0.0043 -0.1027 0.0115
-0.0017 1.0006 0.0026 0.0043 0.1027 -0.0115
2.0054 -0.9994 -2.0035 -0.0945 -0.1080 -0.0690
1.0018 0.0006 -1.0005 -0.0451 -0.0027 -0.0403
